data_4508948
loop_
_publ_author_name
'Lu, Jianjiang'
'Kochi, Jay K.'

_publ_section_title
;
 Charge-Modulated Associates of Anionic Donors with Cationic \p-Acceptors:
 Crystal Structures of Ternary Synthons Leading to Molecular Wires
;
_journal_issue 1
_journal_name_full 'Crystal Growth &amp; Design'
_journal_page_first 291
_journal_paper_doi 10.1021/cg800465e
_journal_volume 9
_journal_year 2009
_chemical_formula_moiety 'C8 H14 N2, 2(H O4 S)'
_chemical_formula_sum 'C8 H16 N2 O8 S2'
_chemical_formula_weight 332.37
_chemical_name_systematic
; 
 ? 
;
_space_group_IT_number 14
_symmetry_cell_setting monoclinic
_symmetry_space_group_name_Hall '-P 2yn'
_symmetry_space_group_name_H-M 'P 1 21/n 1'
_atom_sites_solution_hydrogens geom
_atom_sites_solution_primary direct
_atom_sites_solution_secondary difmap
_audit_creation_method SHELXL-97
_cell_angle_alpha 90.00
_cell_angle_beta 107.294(8)
_cell_angle_gamma 90.00
_cell_formula_units_Z 2
_cell_length_a 7.647(4)
_cell_length_b 12.410(6)
_cell_length_c 7.692(4)
_cell_measurement_temperature 173(2)
_cell_volume 697.0(6)
_computing_cell_refinement 'SAINT (Bruker, 2003)'
_computing_data_collection 'SMART (Bruker, 2003)'
_computing_data_reduction 'SAINT & SADABS (Bruker, 2003)'
_computing_molecular_graphics 'XP (Bruker, 1999)'
_computing_publication_material 'SHELXL, XCIF (Bruker, 1999)'
_computing_structure_refinement SHELXTL
_computing_structure_solution 'SHELXTL (Bruker, 2003)'
_diffrn_ambient_temperature 173(2)
_diffrn_measured_fraction_theta_full 0.996
_diffrn_measured_fraction_theta_max 0.958
_diffrn_measurement_device 'Bruker SMART'
_diffrn_measurement_method 'omega-scan, full sphere'
_diffrn_radiation_monochromator graphite
_diffrn_radiation_source 'fine-focus sealed tube'
_diffrn_radiation_type MoK\a
_diffrn_radiation_wavelength 0.71073
_diffrn_reflns_av_R_equivalents 0.0495
_diffrn_reflns_av_sigmaI/netI 0.0509
_diffrn_reflns_limit_h_max 10
_diffrn_reflns_limit_h_min -10
_diffrn_reflns_limit_k_max 17
_diffrn_reflns_limit_k_min -17
_diffrn_reflns_limit_l_max 10
_diffrn_reflns_limit_l_min -7
_diffrn_reflns_number 6738
_diffrn_reflns_theta_full 30.00
_diffrn_reflns_theta_max 30.60
_diffrn_reflns_theta_min 3.22
_diffrn_standards_decay_% 0
_diffrn_standards_interval_count 0
_diffrn_standards_interval_time 0
_diffrn_standards_number none
_exptl_absorpt_coefficient_mu 0.420
_exptl_absorpt_correction_T_max 0.9592
_exptl_absorpt_correction_T_min 0.9396
_exptl_absorpt_correction_type multi-scan
_exptl_absorpt_process_details '(SADABS; Bruker, 2003)'
_exptl_crystal_colour 'pale yellow'
_exptl_crystal_density_diffrn 1.584
_exptl_crystal_density_method 'not measured'
_exptl_crystal_description block
_exptl_crystal_F_000 348
_exptl_crystal_size_max 0.15
_exptl_crystal_size_mid 0.13
_exptl_crystal_size_min 0.10
_refine_diff_density_max 0.897
_refine_diff_density_min -0.286
_refine_diff_density_rms 0.113
_refine_ls_extinction_method none
_refine_ls_goodness_of_fit_ref 1.050
_refine_ls_hydrogen_treatment mixed
_refine_ls_matrix_type full
_refine_ls_number_parameters 101
_refine_ls_number_reflns 2044
_refine_ls_number_restraints 0
_refine_ls_restrained_S_all 1.050
_refine_ls_R_factor_all 0.0665
_refine_ls_R_factor_gt 0.0522
_refine_ls_shift/su_max 0.000
_refine_ls_shift/su_mean 0.000
_refine_ls_structure_factor_coef Fsqd
_refine_ls_weighting_details 'calc w=1/[\s^2^(Fo^2^)+(0.0810P)^2^+0.0000P] where P=(Fo^2^+2Fc^2^)/3'
_refine_ls_weighting_scheme calc
_refine_ls_wR_factor_gt 0.1300
_refine_ls_wR_factor_ref 0.1395
_reflns_number_gt 1622
_reflns_number_total 2044
_reflns_threshold_expression >2sigma(I)
_cod_data_source_file cg800465esup3.cif
_cod_data_source_block H2TMP_HSO4
_cod_original_cell_volume 696.9(6)
_cod_original_sg_symbol_H-M 'P 21/n'
_cod_database_code 4508948

loop_
_symmetry_equiv_pos_as_xyz
'x, y, z'
'-x+1/2, y+1/2, -z+1/2'
'-x, -y, -z'
'x-1/2, -y-1/2, z-1/2'

loop_
_atom_site_label
_atom_site_type_symbol
_atom_site_fract_x
_atom_site_fract_y
_atom_site_fract_z
_atom_site_U_iso_or_equiv
_atom_site_adp_type
_atom_site_occupancy
_atom_site_symmetry_multiplicity
_atom_site_calc_flag
_atom_site_refinement_flags
S1 S 0.19698(6) 0.26095(4) 0.83738(6) 0.02295(18) Uani 1 1 d .
O1 O 0.1668(2) 0.37083(12) 0.8814(2) 0.0378(4) Uani 1 1 d .
O3 O 0.2825(2) 0.25389(11) 0.6920(2) 0.0307(4) Uani 1 1 d .
O2 O 0.2936(2) 0.19601(12) 0.9933(2) 0.0323(4) Uani 1 1 d .
O4 O 0.0063(2) 0.20351(14) 0.7689(2) 0.0379(4) Uani 1 1 d .
N1 N 0.5821(2) 0.57146(12) 0.4258(2) 0.0216(4) Uani 1 1 d .
C3 C 0.4100(3) 0.54210(14) 0.3317(3) 0.0226(4) Uani 1 1 d .
C2 C 0.6769(2) 0.53405(14) 0.5895(3) 0.0221(4) Uani 1 1 d .
C1 C 0.8675(3) 0.57497(17) 0.6774(3) 0.0299(5) Uani 1 1 d .
H1A H 0.9536 0.5144 0.7016 0.045 Uiso 1 1 calc R
H1B H 0.8726 0.6109 0.7923 0.045 Uiso 1 1 calc R
H1C H 0.9007 0.6264 0.5958 0.045 Uiso 1 1 calc R
C4 C 0.3236(3) 0.58927(17) 0.1504(3) 0.0295(5) Uani 1 1 d .
H4A H 0.4006 0.6478 0.1286 0.044 Uiso 1 1 calc R
H4B H 0.2027 0.6178 0.1453 0.044 Uiso 1 1 calc R
H4C H 0.3103 0.5336 0.0570 0.044 Uiso 1 1 calc R
H1 H 0.635(3) 0.620(2) 0.376(3) 0.028(6) Uiso 1 1 d .
H2 H -0.068(5) 0.239(3) 0.668(5) 0.074(11) Uiso 1 1 d .

loop_
_atom_site_aniso_label
_atom_site_aniso_U_11
_atom_site_aniso_U_22
_atom_site_aniso_U_33
_atom_site_aniso_U_23
_atom_site_aniso_U_13
_atom_site_aniso_U_12
S1 0.0244(3) 0.0213(3) 0.0209(3) 0.00249(17) 0.00328(19) -0.00307(16)
O1 0.0480(9) 0.0251(8) 0.0375(9) -0.0031(6) 0.0084(8) 0.0060(6)
O3 0.0395(8) 0.0240(7) 0.0311(9) 0.0017(5) 0.0144(7) -0.0046(5)
O2 0.0345(8) 0.0306(8) 0.0257(8) 0.0073(6) -0.0002(6) -0.0043(6)
O4 0.0295(8) 0.0444(9) 0.0330(9) 0.0117(7) -0.0011(7) -0.0153(7)
N1 0.0277(8) 0.0159(7) 0.0226(9) 0.0004(6) 0.0097(7) -0.0001(6)
C3 0.0287(9) 0.0175(8) 0.0219(10) -0.0009(7) 0.0079(8) 0.0014(7)
C2 0.0271(9) 0.0164(8) 0.0234(10) -0.0014(7) 0.0085(8) 0.0017(6)
C1 0.0281(10) 0.0290(10) 0.0302(11) 0.0031(8) 0.0051(8) -0.0038(8)
C4 0.0359(11) 0.0278(10) 0.0228(10) 0.0036(8) 0.0055(9) -0.0029(8)

loop_
_atom_type_symbol
_atom_type_description
_atom_type_scat_dispersion_real
_atom_type_scat_dispersion_imag
_atom_type_scat_source
C C 0.0033 0.0016 'International Tables Vol C Tables 4.2.6.8 and 6.1.1.4'
H H 0.0000 0.0000 'International Tables Vol C Tables 4.2.6.8 and 6.1.1.4'
N N 0.0061 0.0033 'International Tables Vol C Tables 4.2.6.8 and 6.1.1.4'
O O 0.0106 0.0060 'International Tables Vol C Tables 4.2.6.8 and 6.1.1.4'
S S 0.1246 0.1234 'International Tables Vol C Tables 4.2.6.8 and 6.1.1.4'

loop_
_geom_angle_atom_site_label_1
_geom_angle_atom_site_label_2
_geom_angle_atom_site_label_3
_geom_angle
_geom_angle_site_symmetry_1
_geom_angle_site_symmetry_3
O1 S1 O2 114.15(10) . .
O1 S1 O3 112.18(9) . .
O2 S1 O3 111.52(10) . .
O1 S1 O4 108.16(10) . .
O2 S1 O4 102.66(9) . .
O3 S1 O4 107.45(10) . .
S1 O4 H2 110(2) . .
C2 N1 C3 125.57(17) . .
C2 N1 H1 117.2(15) . .
C3 N1 H1 117.2(15) . .
N1 C3 C2 117.68(17) . 3_666
N1 C3 C4 119.41(17) . .
C2 C3 C4 122.90(17) 3_666 .
N1 C2 C3 116.75(16) . 3_666
N1 C2 C1 119.33(17) . .
C3 C2 C1 123.91(17) 3_666 .
C2 C1 H1A 109.5 . .
C2 C1 H1B 109.5 . .
H1A C1 H1B 109.5 . .
C2 C1 H1C 109.5 . .
H1A C1 H1C 109.5 . .
H1B C1 H1C 109.5 . .
C3 C4 H4A 109.5 . .
C3 C4 H4B 109.5 . .
H4A C4 H4B 109.5 . .
C3 C4 H4C 109.5 . .
H4A C4 H4C 109.5 . .
H4B C4 H4C 109.5 . .

loop_
_geom_bond_atom_site_label_1
_geom_bond_atom_site_label_2
_geom_bond_distance
_geom_bond_site_symmetry_2
S1 O1 1.4400(17) .
S1 O2 1.4515(16) .
S1 O3 1.4565(19) .
S1 O4 1.5669(16) .
O4 H2 0.92(4) .
N1 C2 1.335(2) .
N1 C3 1.350(2) .
N1 H1 0.88(2) .
C3 C2 1.394(3) 3_666
C3 C4 1.475(3) .
C2 C3 1.394(3) 3_666
C2 C1 1.501(3) .
C1 H1A 0.9800 .
C1 H1B 0.9800 .
C1 H1C 0.9800 .
C4 H4A 0.9800 .
C4 H4B 0.9800 .
C4 H4C 0.9800 .
